data_4115076
loop_
_publ_author_name
'Dan Yang'
'Yu-Hui Zhang'
'Nian-Yong Zhu'

_publ_section_title
;
 \b2,2-Aminoxy Acids: A New Building Block for Turns and Helices
;
_journal_name_full 'Journal of the American Chemical Society'
_journal_page_first 9966
_journal_page_last 9967
_journal_paper_doi 10.1021/ja026966n
_journal_volume 124
_journal_year 2002
_chemical_formula_moiety 'C14 H28 N2 O3'
_chemical_formula_sum 'C14 H28 N2 O3'
_chemical_formula_weight 272.38
_chemical_name_systematic
;
 ?
;
_space_group_IT_number 14
_symmetry_cell_setting monoclinic
_symmetry_space_group_name_Hall '-P 2yn'
_symmetry_space_group_name_H-M 'P 1 21/n 1'
_atom_sites_solution_hydrogens geom
_atom_sites_solution_primary direct
_atom_sites_solution_secondary difmap
_audit_creation_method SHELXL-97
_cell_angle_alpha 90.00
_cell_angle_beta 91.20(3)
_cell_angle_gamma 90.00
_cell_formula_units_Z 8
_cell_length_a 11.294(2)
_cell_length_b 18.588(4)
_cell_length_c 16.301(3)
_cell_measurement_reflns_used 0
_cell_measurement_temperature 293(2)
_cell_measurement_theta_max 0
_cell_measurement_theta_min 0
_cell_volume 3421.4(11)
_computing_cell_refinement Scalepack
_computing_data_collection MarControl
_computing_data_reduction Denzo
_computing_molecular_graphics 'Ortep-3 for Windows (Farrugia, 1997)'
_computing_publication_material 'WinGX publication routines (Farrugia, 1999)'
_computing_structure_refinement 'SHELXL-97 (Sheldrick, 1997)'
_computing_structure_solution SIR-97
_diffrn_ambient_temperature 293(2)
_diffrn_measured_fraction_theta_full 0.700
_diffrn_measured_fraction_theta_max 0.700
_diffrn_measurement_device_type 'Marresearch Imaging Plate mar300'
_diffrn_measurement_method Oscillation
_diffrn_radiation_monochromator graphite
_diffrn_radiation_source 'fine-focus sealed tube'
_diffrn_radiation_type MoK\a
_diffrn_radiation_wavelength 0.71069
_diffrn_reflns_av_R_equivalents 0.0408
_diffrn_reflns_av_sigmaI/netI 0.0751
_diffrn_reflns_limit_h_max 12
_diffrn_reflns_limit_h_min -12
_diffrn_reflns_limit_k_max 20
_diffrn_reflns_limit_k_min -20
_diffrn_reflns_limit_l_max 17
_diffrn_reflns_limit_l_min -17
_diffrn_reflns_number 11555
_diffrn_reflns_theta_full 24.27
_diffrn_reflns_theta_max 24.27
_diffrn_reflns_theta_min 1.66
_exptl_absorpt_coefficient_mu 0.074
_exptl_absorpt_correction_type none
_exptl_crystal_colour colorless
_exptl_crystal_density_diffrn 1.058
_exptl_crystal_description prism
_exptl_crystal_F_000 1200
_exptl_crystal_size_max 0.4
_exptl_crystal_size_mid 0.2
_exptl_crystal_size_min 0.15
_refine_diff_density_max 0.235
_refine_diff_density_min -0.271
_refine_diff_density_rms 0.084
_refine_ls_extinction_method none
_refine_ls_goodness_of_fit_ref 0.896
_refine_ls_hydrogen_treatment mixed
_refine_ls_matrix_type full
_refine_ls_number_parameters 449
_refine_ls_number_reflns 3875
_refine_ls_number_restraints 0
_refine_ls_restrained_S_all 0.896
_refine_ls_R_factor_all 0.0982
_refine_ls_R_factor_gt 0.0573
_refine_ls_shift/su_max 0.001
_refine_ls_shift/su_mean 0.000
_refine_ls_structure_factor_coef Fsqd
_refine_ls_weighting_details 'calc w=1/[\s^2^(Fo^2^)+(0.1035P)^2^+0.0000P] where P=(Fo^2^+2Fc^2^)/3'
_refine_ls_weighting_scheme calc
_refine_ls_wR_factor_gt 0.1400
_refine_ls_wR_factor_ref 0.1605
_reflns_number_gt 2178
_reflns_number_total 3875
_reflns_threshold_expression >2sigma(I)
_cod_data_source_file ja026966n_s3_1.cif
_cod_data_source_block compound2
_cod_database_code 4115076

loop_
_symmetry_equiv_pos_as_xyz
'x, y, z'
'-x+1/2, y+1/2, -z+1/2'
'-x, -y, -z'
'x-1/2, -y-1/2, z-1/2'

loop_
_atom_site_label
_atom_site_type_symbol
_atom_site_fract_x
_atom_site_fract_y
_atom_site_fract_z
_atom_site_U_iso_or_equiv
_atom_site_adp_type
_atom_site_occupancy
_atom_site_symmetry_multiplicity
_atom_site_calc_flag
_atom_site_refinement_flags
_atom_site_disorder_assembly
_atom_site_disorder_group
O1 O 0.32727(18) 0.20623(14) 0.25083(16) 0.0854(8) Uani 1 1 d . . .
O2 O 0.18541(17) 0.10293(11) 0.29745(14) 0.0690(7) Uani 1 1 d . . .
O3 O -0.10794(19) 0.23633(13) 0.31641(15) 0.0921(8) Uani 1 1 d . . .
O4 O 0.0977(2) 0.20936(12) 0.02895(15) 0.0844(8) Uani 1 1 d . . .
O5 O 0.24383(17) 0.31217(11) -0.01436(14) 0.0679(7) Uani 1 1 d . . .
O6 O 0.1490(2) 0.45211(14) 0.17344(16) 0.0932(8) Uani 1 1 d . . .
N1 N 0.3004(2) 0.08882(19) 0.2702(2) 0.0752(10) Uani 1 1 d . . .
N2 N 0.0883(3) 0.24565(16) 0.30017(18) 0.0719(9) Uani 1 1 d . . .
N3 N 0.2480(2) 0.24309(15) -0.04912(19) 0.0729(9) Uani 1 1 d . . .
N4 N 0.0869(2) 0.35008(18) 0.11538(19) 0.0666(8) Uani 1 1 d . . .
C1 C 0.3679(3) 0.1456(2) 0.2536(2) 0.0652(9) Uani 1 1 d . B .
C2 C 0.4975(3) 0.1294(2) 0.2353(3) 0.0729(11) Uani 1 1 d . . .
C3 C -0.0126(3) 0.2096(2) 0.29426(19) 0.0679(10) Uani 1 1 d . . .
C4 C -0.0143(3) 0.13380(18) 0.2580(2) 0.0669(10) Uani 1 1 d . . .
C5 C 0.1056(3) 0.10788(17) 0.2286(2) 0.0668(9) Uani 1 1 d . . .
H5A H 0.0972 0.0612 0.2026 0.080 Uiso 1 1 calc R . .
H5B H 0.1363 0.1414 0.1887 0.080 Uiso 1 1 calc R . .
C6 C 0.0993(3) 0.3176(2) 0.3337(3) 0.0877(12) Uani 1 1 d . C .
H6A H 0.0206 0.3360 0.3441 0.105 Uiso 1 1 calc R . .
H6B H 0.1344 0.3484 0.2928 0.105 Uiso 1 1 calc R . .
C7 C 0.1706(7) 0.3224(3) 0.4097(4) 0.152(2) Uani 1 1 d . . .
H7A H 0.2464 0.3001 0.3962 0.228 Uiso 0.50 1 calc PR A 1
H7B H 0.2379 0.3412 0.3794 0.228 Uiso 0.50 1 d PR A 2
C8' C 0.5282(18) 0.1599(15) 0.1575(16) 0.229(15) Uani 0.50 1 d P B 2
H8A H 0.4857 0.2041 0.1491 0.343 Uiso 0.50 1 calc PR B 2
H8B H 0.5077 0.1267 0.1144 0.343 Uiso 0.50 1 calc PR B 2
H8C H 0.6118 0.1692 0.1571 0.343 Uiso 0.50 1 calc PR B 2
C9' C 0.5385(11) 0.0557(8) 0.237(2) 0.225(15) Uani 0.50 1 d P B 2
H9A H 0.6195 0.0540 0.2200 0.337 Uiso 0.50 1 calc PR B 2
H9B H 0.4905 0.0274 0.1996 0.337 Uiso 0.50 1 calc PR B 2
H9C H 0.5327 0.0368 0.2912 0.337 Uiso 0.50 1 calc PR B 2
C10' C 0.5713(11) 0.1744(16) 0.2966(17) 0.237(13) Uani 0.50 1 d P B 2
H10A H 0.5554 0.2245 0.2877 0.355 Uiso 0.50 1 calc PR B 2
H10B H 0.6540 0.1651 0.2888 0.355 Uiso 0.50 1 calc PR B 2
H10C H 0.5508 0.1616 0.3515 0.355 Uiso 0.50 1 calc PR B 2
C8 C 0.4991(11) 0.0637(10) 0.1777(9) 0.129(7) Uani 0.50 1 d P B 1
H8D H 0.4549 0.0745 0.1283 0.193 Uiso 0.50 1 calc PR B 1
H8E H 0.4641 0.0232 0.2045 0.193 Uiso 0.50 1 calc PR B 1
H8F H 0.5794 0.0525 0.1643 0.193 Uiso 0.50 1 calc PR B 1
C9 C 0.5583(9) 0.1104(10) 0.3100(8) 0.120(5) Uani 0.50 1 d P B 1
H9D H 0.6397 0.1002 0.2988 0.180 Uiso 0.50 1 calc PR B 1
H9E H 0.5220 0.0686 0.3332 0.180 Uiso 0.50 1 calc PR B 1
H9F H 0.5541 0.1497 0.3480 0.180 Uiso 0.50 1 calc PR B 1
C10 C 0.5418(12) 0.1950(8) 0.1887(17) 0.148(11) Uani 0.50 1 d P B 1
H10D H 0.4968 0.2003 0.1385 0.223 Uiso 0.50 1 calc PR B 1
H10E H 0.6239 0.1888 0.1766 0.223 Uiso 0.50 1 calc PR B 1
H10F H 0.5324 0.2373 0.2218 0.223 Uiso 0.50 1 calc PR B 1
C11 C -0.0969(3) 0.1351(2) 0.1823(2) 0.0934(12) Uani 1 1 d . . .
H11A H -0.0997 0.0881 0.1579 0.140 Uiso 1 1 calc R . .
H11B H -0.0678 0.1691 0.1432 0.140 Uiso 1 1 calc R . .
H11C H -0.1751 0.1489 0.1983 0.140 Uiso 1 1 calc R . .
C12 C -0.0617(3) 0.0822(2) 0.3236(2) 0.1035(14) Uani 1 1 d . . .
H12A H -0.0644 0.0342 0.3020 0.155 Uiso 1 1 calc R . .
H12B H -0.1399 0.0969 0.3384 0.155 Uiso 1 1 calc R . .
H12C H -0.0103 0.0835 0.3712 0.155 Uiso 1 1 calc R . .
C13 C 0.1206(14) 0.2744(7) 0.4754(6) 0.156(5) Uani 0.50 1 d P C 1
H13A H 0.1690 0.2779 0.5244 0.233 Uiso 0.50 1 calc PR C 1
H13B H 0.1196 0.2255 0.4565 0.233 Uiso 0.50 1 calc PR C 1
H13C H 0.0413 0.2894 0.4871 0.233 Uiso 0.50 1 calc PR C 1
C14 C 0.2003(13) 0.4038(9) 0.4214(8) 0.111(5) Uani 0.50 1 d P C 1
H14A H 0.2502 0.4098 0.4693 0.167 Uiso 0.50 1 calc PR C 1
H14B H 0.1282 0.4304 0.4280 0.167 Uiso 0.50 1 calc PR C 1
H14C H 0.2406 0.4212 0.3741 0.167 Uiso 0.50 1 calc PR C 1
C13' C 0.2362(13) 0.2835(8) 0.4498(9) 0.171(6) Uani 0.50 1 d P C 2
H13D H 0.2697 0.3101 0.4951 0.256 Uiso 0.50 1 calc PR C 2
H13E H 0.2986 0.2664 0.4157 0.256 Uiso 0.50 1 calc PR C 2
H13F H 0.1921 0.2433 0.4701 0.256 Uiso 0.50 1 calc PR C 2
C14' C 0.1530(19) 0.3993(11) 0.4538(10) 0.168(9) Uani 0.50 1 d P C 2
H14D H 0.1001 0.4285 0.4211 0.252 Uiso 0.50 1 calc PR C 2
H14E H 0.2282 0.4231 0.4595 0.252 Uiso 0.50 1 calc PR C 2
H14F H 0.1202 0.3922 0.5071 0.252 Uiso 0.50 1 calc PR C 2
C15 C 0.1657(3) 0.19604(18) -0.0268(2) 0.0635(9) Uani 1 1 d . E .
C16 C 0.1640(3) 0.12423(19) -0.0714(2) 0.0736(11) Uani 1 1 d . . .
C17 C 0.1711(3) 0.3979(2) 0.1322(2) 0.0651(9) Uani 1 1 d . . .
C18 C 0.2965(3) 0.38546(17) 0.1028(2) 0.0613(9) Uani 1 1 d . . .
C19 C 0.3143(3) 0.31348(17) 0.0602(2) 0.0663(9) Uani 1 1 d . . .
H19A H 0.3972 0.3071 0.0478 0.080 Uiso 1 1 calc R . .
H19B H 0.2905 0.2746 0.0960 0.080 Uiso 1 1 calc R . .
C20 C -0.0354(3) 0.35847(19) 0.1392(2) 0.0745(11) Uani 1 1 d . F .
H20A H -0.0385 0.3951 0.1815 0.089 Uiso 1 1 calc R . .
H20B H -0.0615 0.3136 0.1633 0.089 Uiso 1 1 calc R . .
C21 C -0.1189(4) 0.3781(4) 0.0732(3) 0.139(2) Uani 1 1 d . . .
H21A H -0.1153 0.3340 0.0405 0.209 Uiso 0.50 1 calc PR D 2
H21B H -0.0889 0.4274 0.0687 0.209 Uiso 0.50 1 d PR D 1
C22 C 0.204(2) 0.0685(6) -0.0127(7) 0.158(6) Uani 0.50 1 d P E 1
H22A H 0.2028 0.0225 -0.0393 0.236 Uiso 0.50 1 calc PR E 1
H22B H 0.1511 0.0675 0.0329 0.236 Uiso 0.50 1 calc PR E 1
H22C H 0.2824 0.0793 0.0066 0.236 Uiso 0.50 1 calc PR E 1
C23 C 0.0285(8) 0.1084(8) -0.0933(12) 0.128(4) Uani 0.50 1 d P E 1
H23A H 0.0221 0.0637 -0.1224 0.192 Uiso 0.50 1 calc PR E 1
H23B H -0.0028 0.1466 -0.1270 0.192 Uiso 0.50 1 calc PR E 1
H23C H -0.0155 0.1055 -0.0437 0.192 Uiso 0.50 1 calc PR E 1
C24 C 0.2262(18) 0.1195(7) -0.1496(10) 0.125(6) Uani 0.50 1 d P E 1
H24A H 0.2172 0.0719 -0.1718 0.187 Uiso 0.50 1 calc PR E 1
H24B H 0.3088 0.1296 -0.1404 0.187 Uiso 0.50 1 calc PR E 1
H24C H 0.1932 0.1539 -0.1876 0.187 Uiso 0.50 1 calc PR E 1
C22' C 0.0891(16) 0.0731(6) -0.0281(11) 0.134(5) Uani 0.50 1 d P E 2
H22D H 0.0872 0.0282 -0.0573 0.201 Uiso 0.50 1 calc PR E 2
H22E H 0.0102 0.0921 -0.0251 0.201 Uiso 0.50 1 calc PR E 2
H22F H 0.1207 0.0656 0.0263 0.201 Uiso 0.50 1 calc PR E 2
C23' C 0.123(3) 0.1392(7) -0.1574(10) 0.220(11) Uani 0.50 1 d P E 2
H23D H 0.1198 0.0951 -0.1880 0.329 Uiso 0.50 1 calc PR E 2
H23E H 0.1765 0.1719 -0.1828 0.329 Uiso 0.50 1 calc PR E 2
H23F H 0.0450 0.1603 -0.1568 0.329 Uiso 0.50 1 calc PR E 2
C24' C 0.2921(9) 0.0923(6) -0.0743(19) 0.184(7) Uani 0.50 1 d P E 2
H24D H 0.2902 0.0474 -0.1033 0.276 Uiso 0.50 1 calc PR E 2
H24E H 0.3218 0.0846 -0.0194 0.276 Uiso 0.50 1 calc PR E 2
H24F H 0.3429 0.1254 -0.1020 0.276 Uiso 0.50 1 calc PR E 2
C25 C 0.3795(3) 0.3860(2) 0.1787(2) 0.0871(11) Uani 1 1 d . . .
H25A H 0.4595 0.3779 0.1620 0.131 Uiso 1 1 calc R . .
H25B H 0.3566 0.3486 0.2157 0.131 Uiso 1 1 calc R . .
H25C H 0.3745 0.4317 0.2057 0.131 Uiso 1 1 calc R . .
C26 C 0.3283(3) 0.44756(18) 0.0457(2) 0.0869(11) Uani 1 1 d . . .
H26A H 0.4070 0.4406 0.0260 0.130 Uiso 1 1 calc R . .
H26B H 0.3247 0.4922 0.0753 0.130 Uiso 1 1 calc R . .
H26C H 0.2733 0.4489 0.0001 0.130 Uiso 1 1 calc R . .
C27 C -0.1170(12) 0.3628(9) -0.0049(9) 0.163(6) Uani 0.50 1 d P F 1
H27A H -0.1879 0.3806 -0.0314 0.245 Uiso 0.50 1 calc PR F 1
H27B H -0.1125 0.3116 -0.0119 0.245 Uiso 0.50 1 calc PR F 1
H27C H -0.0492 0.3850 -0.0289 0.245 Uiso 0.50 1 calc PR F 1
C28 C -0.2439(19) 0.4008(13) 0.1029(15) 0.147(10) Uani 0.50 1 d P F 1
H28A H -0.2419 0.4059 0.1616 0.221 Uiso 0.50 1 calc PR F 1
H28B H -0.3008 0.3647 0.0874 0.221 Uiso 0.50 1 calc PR F 1
H28C H -0.2659 0.4459 0.0782 0.221 Uiso 0.50 1 calc PR F 1
C27' C -0.0851(11) 0.4278(8) 0.0134(10) 0.169(7) Uani 0.50 1 d P F 2
H27D H -0.1484 0.4337 -0.0262 0.254 Uiso 0.50 1 calc PR F 2
H27E H -0.0158 0.4105 -0.0135 0.254 Uiso 0.50 1 calc PR F 2
H27F H -0.0678 0.4732 0.0390 0.254 Uiso 0.50 1 calc PR F 2
C28' C -0.2451(15) 0.3692(12) 0.1079(11) 0.118(7) Uani 0.50 1 d P F 2
H28D H -0.2440 0.3322 0.1491 0.177 Uiso 0.50 1 calc PR F 2
H28E H -0.2993 0.3561 0.0643 0.177 Uiso 0.50 1 calc PR F 2
H28F H -0.2698 0.4138 0.1319 0.177 Uiso 0.50 1 calc PR F 2
H3 H 0.293(3) 0.2406(19) -0.098(2) 0.116(14) Uiso 1 1 d . . .
H2 H 0.153(3) 0.2186(18) 0.286(2) 0.096(12) Uiso 1 1 d . . .
H4 H 0.101(3) 0.314(2) 0.082(2) 0.089(13) Uiso 1 1 d . . .
H1 H 0.325(3) 0.0484(19) 0.283(2) 0.074(12) Uiso 1 1 d . . .

loop_
_atom_site_aniso_label
_atom_site_aniso_U_11
_atom_site_aniso_U_22
_atom_site_aniso_U_33
_atom_site_aniso_U_23
_atom_site_aniso_U_13
_atom_site_aniso_U_12
O1 0.0662(14) 0.0582(17) 0.133(2) 0.0147(16) 0.0183(14) 0.0069(12)
O2 0.0478(12) 0.0755(16) 0.0843(16) 0.0133(12) 0.0141(13) 0.0091(10)
O3 0.0708(15) 0.103(2) 0.104(2) 0.0067(15) 0.0321(14) 0.0248(13)
O4 0.0899(16) 0.0763(18) 0.0885(17) -0.0143(14) 0.0376(15) -0.0183(12)
O5 0.0820(15) 0.0542(17) 0.0678(16) -0.0060(13) 0.0059(13) -0.0065(11)
O6 0.0984(18) 0.0655(18) 0.117(2) -0.0306(16) 0.0175(15) -0.0042(14)
N1 0.0518(17) 0.060(2) 0.115(3) 0.0192(19) 0.0197(16) 0.0119(17)
N2 0.065(2) 0.065(2) 0.086(2) -0.0076(17) 0.0064(17) 0.0103(17)
N3 0.089(2) 0.055(2) 0.075(2) -0.0152(17) 0.0282(18) -0.0176(16)
N4 0.0625(18) 0.061(2) 0.076(2) -0.0101(18) 0.0059(16) 0.0006(16)
C1 0.0541(19) 0.063(3) 0.079(3) 0.006(2) 0.0096(18) 0.000(2)
C2 0.0488(19) 0.077(3) 0.093(3) 0.016(3) 0.012(2) 0.0077(19)
C3 0.062(2) 0.080(3) 0.063(2) 0.015(2) 0.0150(19) 0.015(2)
C4 0.0494(18) 0.071(3) 0.081(3) 0.010(2) 0.0127(19) 0.0035(16)
C5 0.0551(19) 0.066(2) 0.080(3) 0.0024(19) 0.0080(19) 0.0025(16)
C6 0.100(3) 0.078(3) 0.085(3) -0.004(2) 0.006(2) 0.012(2)
C7 0.221(6) 0.088(4) 0.144(6) -0.012(4) -0.077(6) 0.003(4)
C8' 0.202(17) 0.29(3) 0.204(19) 0.15(2) 0.128(15) 0.17(2)
C9' 0.052(8) 0.076(9) 0.55(5) 0.05(2) 0.053(16) 0.023(7)
C10' 0.063(6) 0.34(3) 0.30(3) -0.21(3) 0.013(11) -0.046(13)
C8 0.059(7) 0.177(17) 0.152(11) -0.045(11) 0.037(7) 0.028(7)
C9 0.054(6) 0.175(14) 0.130(10) 0.032(11) -0.022(6) -0.010(8)
C10 0.066(6) 0.077(8) 0.31(3) 0.060(11) 0.106(11) 0.012(6)
C11 0.062(2) 0.106(3) 0.112(3) -0.006(2) -0.003(2) 0.003(2)
C12 0.076(2) 0.099(3) 0.137(4) 0.040(3) 0.044(2) 0.003(2)
C13 0.224(14) 0.156(12) 0.088(8) 0.026(8) 0.013(9) -0.007(10)
C14 0.121(8) 0.112(12) 0.100(12) -0.055(10) -0.015(8) 0.002(7)
C13' 0.245(16) 0.139(12) 0.125(11) -0.003(8) -0.072(11) 0.064(12)
C14' 0.30(3) 0.101(10) 0.099(12) -0.008(9) 0.027(10) -0.064(14)
C15 0.068(2) 0.060(2) 0.064(2) 0.001(2) 0.0092(19) -0.0090(18)
C16 0.089(3) 0.056(3) 0.076(3) -0.011(2) 0.017(2) -0.015(2)
C17 0.074(2) 0.053(2) 0.068(2) -0.002(2) 0.0000(19) -0.004(2)
C18 0.066(2) 0.051(2) 0.066(2) -0.0005(19) 0.0022(19) -0.0073(16)
C19 0.0604(19) 0.061(3) 0.077(3) -0.001(2) 0.004(2) -0.0022(16)
C20 0.071(2) 0.075(3) 0.078(3) 0.001(2) 0.012(2) 0.0026(18)
C21 0.068(3) 0.263(7) 0.087(4) 0.025(5) 0.010(3) 0.026(3)
C22 0.281(19) 0.075(8) 0.115(9) -0.003(7) -0.036(13) 0.053(12)
C23 0.111(8) 0.116(10) 0.157(12) -0.040(9) -0.011(8) -0.034(7)
C24 0.189(13) 0.063(8) 0.125(12) -0.027(7) 0.076(11) -0.021(8)
C22' 0.171(11) 0.066(8) 0.168(14) -0.017(8) 0.081(12) -0.049(9)
C23' 0.45(3) 0.097(10) 0.106(11) -0.041(9) -0.119(19) 0.005(18)
C24' 0.097(8) 0.076(8) 0.38(3) -0.045(12) 0.056(12) 0.009(6)
C25 0.084(2) 0.090(3) 0.087(3) -0.009(2) -0.013(2) -0.006(2)
C26 0.103(3) 0.065(3) 0.093(3) 0.002(2) 0.015(2) -0.017(2)
C27 0.115(9) 0.28(2) 0.096(10) -0.018(12) 0.003(7) 0.015(11)
C28 0.090(8) 0.147(17) 0.208(16) 0.096(12) 0.060(9) 0.039(8)
C27' 0.120(9) 0.261(19) 0.127(12) 0.100(14) 0.003(9) 0.033(11)
C28' 0.054(6) 0.19(2) 0.104(10) -0.005(11) -0.027(7) 0.032(10)

loop_
_atom_type_symbol
_atom_type_description
_atom_type_scat_dispersion_real
_atom_type_scat_dispersion_imag
_atom_type_scat_source
O O 0.0106 0.0060 'International Tables Vol C Tables 4.2.6.8 and 6.1.1.4'
N N 0.0061 0.0033 'International Tables Vol C Tables 4.2.6.8 and 6.1.1.4'
C C 0.0033 0.0016 'International Tables Vol C Tables 4.2.6.8 and 6.1.1.4'
H H 0.0000 0.0000 'International Tables Vol C Tables 4.2.6.8 and 6.1.1.4'

loop_
_geom_angle_atom_site_label_1
_geom_angle_atom_site_label_2
_geom_angle_atom_site_label_3
_geom_angle
N1 O2 C5 109.7(2)
N3 O5 C19 109.5(2)
C1 N1 O2 116.9(3)
C3 N2 C6 124.2(3)
C15 N3 O5 117.4(3)
C17 N4 C20 123.7(3)
O1 C1 N1 121.6(3)
O1 C1 C2 122.5(3)
N1 C1 C2 115.9(3)
C9 C2 C8' 136.6(10)
C9 C2 C9' 66.8(11)
C8' C2 C9' 107.6(13)
C9 C2 C10 117.6(10)
C8' C2 C10 32.8(15)
C9' C2 C10 131.0(10)
C9 C2 C1 109.1(5)
C8' C2 C1 110.1(8)
C9' C2 C1 119.5(6)
C10 C2 C1 105.3(6)
C9 C2 C10' 48.3(11)
C8' C2 C10' 102.8(13)
C9' C2 C10' 109.7(13)
C10 C2 C10' 73.1(12)
C1 C2 C10' 105.9(6)
C9 C2 C8 108.2(9)
C8' C2 C8 76.6(13)
C9' C2 C8 41.5(12)
C10 C2 C8 108.8(11)
C1 C2 C8 107.4(5)
C10' C2 C8 144.6(8)
O3 C3 N2 121.6(4)
O3 C3 C4 118.5(3)
N2 C3 C4 119.9(3)
C5 C4 C3 114.2(3)
C5 C4 C11 106.4(3)
C3 C4 C11 107.4(3)
C5 C4 C12 110.2(3)
C3 C4 C12 107.9(3)
C11 C4 C12 110.8(3)
O2 C5 C4 108.9(3)
N2 C6 C7 114.6(4)
C13' C7 C6 137.3(8)
C13' C7 C13 60.1(8)
C6 C7 C13 110.8(8)
C13' C7 C14 112.6(11)
C6 C7 C14 105.9(7)
C13 C7 C14 124.6(8)
C13' C7 C14' 111.6(11)
C6 C7 C14' 111.0(9)
C13 C7 C14' 99.0(8)
C14 C7 C14' 27.7(7)
O4 C15 N3 121.4(3)
O4 C15 C16 121.9(3)
N3 C15 C16 116.7(3)
C22' C16 C24 132.1(6)
C22' C16 C22 53.2(7)
C24 C16 C22 112.2(8)
C22' C16 C23' 113.6(11)
C24 C16 C23' 49.0(8)
C22 C16 C23' 145.6(8)
C22' C16 C15 110.0(5)
C24 C16 C15 117.7(5)
C22 C16 C15 107.9(5)
C23' C16 C15 106.6(6)
C22' C16 C24' 108.2(9)
C24 C16 C24' 59.5(8)
C22 C16 C24' 59.0(9)
C23' C16 C24' 108.2(11)
C15 C16 C24' 110.2(6)
C22' C16 C23 54.9(6)
C24 C16 C23 105.6(8)
C22 C16 C23 107.1(8)
C23' C16 C23 62.8(10)
C15 C16 C23 105.8(5)
C24' C16 C23 143.9(7)
O6 C17 N4 120.4(3)
O6 C17 C18 119.6(3)
N4 C17 C18 120.0(3)
C17 C18 C19 114.2(3)
C17 C18 C26 108.0(3)
C19 C18 C26 110.5(3)
C17 C18 C25 107.6(3)
C19 C18 C25 106.7(3)
C26 C18 C25 109.7(3)
O5 C19 C18 108.9(3)
N4 C20 C21 115.6(3)
C27 C21 C27' 57.0(7)
C27 C21 C20 129.8(8)
C27' C21 C20 119.7(7)
C27 C21 C28' 111.5(10)
C27' C21 C28' 126.1(10)
C20 C21 C28' 106.7(7)
C27 C21 C28 113.3(11)
C27' C21 C28 107.4(11)
C20 C21 C28 114.3(9)
C28' C21 C28 22.0(15)

loop_
_geom_bond_atom_site_label_1
_geom_bond_atom_site_label_2
_geom_bond_distance
O1 C1 1.217(4)
O2 N1 1.406(3)
O2 C5 1.427(4)
O3 C3 1.246(3)
O4 C15 1.228(3)
O5 N3 1.405(3)
O5 C19 1.439(4)
O6 C17 1.239(4)
N1 C1 1.333(4)
N2 C3 1.324(4)
N2 C6 1.449(5)
N3 C15 1.332(4)
N4 C17 1.327(4)
N4 C20 1.451(4)
C1 C2 1.530(4)
C2 C9 1.429(12)
C2 C8' 1.438(19)
C2 C9' 1.446(14)
C2 C10 1.527(15)
C2 C10' 1.536(14)
C2 C8 1.540(15)
C3 C4 1.527(5)
C4 C5 1.524(4)
C4 C11 1.532(5)
C4 C12 1.540(4)
C6 C7 1.467(7)
C7 C13' 1.215(11)
C7 C13 1.512(11)
C7 C14 1.560(18)
C7 C14' 1.62(2)
C15 C16 1.519(4)
C16 C22' 1.462(9)
C16 C24 1.471(11)
C16 C22 1.472(10)
C16 C23' 1.496(14)
C16 C24' 1.566(10)
C16 C23 1.591(10)
C17 C18 1.522(4)
C18 C19 1.523(4)
C18 C26 1.530(4)
C18 C25 1.537(5)
C20 C21 1.463(5)
C21 C27 1.305(13)
C21 C27' 1.402(12)
C21 C28' 1.55(2)
C21 C28 1.56(2)
